data_7151641
loop_
_publ_author_name
'Galindo, Miguel A.'
'Hannant, Jennifer'
'Harrington, Ross W.'
'Clegg, William'
'Horrocks, Benjamin R.'
'Pike, Andrew R.'
'Houlton, Andrew'

_publ_section_title
;
 Pyrrolyl-, 2-(2-thienyl)pyrrolyl- and
 2,5-bis(2-thienyl)pyrrolyl-nucleosides: synthesis, molecular and
 electronic structure, and redox behaviour of C5-thymidine derivatives.
;
_journal_issue 5
_journal_name_full 'Organic &amp; biomolecular chemistry'
_journal_page_first 1555
_journal_page_last 1564
_journal_paper_doi 10.1039/C0OB00466A
_journal_volume 9
_journal_year 2011
_chemical_absolute_configuration ad
_chemical_formula_moiety 'C22 H23 N3 O5 S'
_chemical_formula_sum 'C22 H23 N3 O5 S'
_chemical_formula_weight 441.49
_chemical_name_systematic
;
?
;
_space_group_IT_number 4
_symmetry_cell_setting monoclinic
_symmetry_space_group_name_Hall 'P 2yb'
_symmetry_space_group_name_H-M 'P 1 21 1'
_atom_sites_solution_hydrogens geom
_atom_sites_solution_primary direct
_atom_sites_solution_secondary difmap
_audit_creation_method SHELXL-97
_cell_angle_alpha 90.00
_cell_angle_beta 95.369(4)
_cell_angle_gamma 90.00
_cell_formula_units_Z 2
_cell_length_a 8.0959(4)
_cell_length_b 5.7246(3)
_cell_length_c 22.4170(9)
_cell_measurement_reflns_used 2981
_cell_measurement_temperature 150(2)
_cell_measurement_theta_max 66.55
_cell_measurement_theta_min 1.98
_cell_volume 1034.38(9)
_computing_cell_refinement
;
CrysAlis RED, Oxford Diffraction Ltd.,
Version 1.171.32.29 (release 10-06-2008 CrysAlis171 .NET)
(compiled Jun 10 2008,16:49:55)
;
_computing_data_collection
;
CrysAlis CCD, Oxford Diffraction Ltd.,
Version 1.171.32.29 (release 10-06-2008 CrysAlis171 .NET)
(compiled Jun 10 2008,16:49:55)
;
_computing_data_reduction
;
CrysAlis RED, Oxford Diffraction Ltd.,
Version 1.171.32.29 (release 10-06-2008 CrysAlis171 .NET)
(compiled Jun 10 2008,16:49:55)
;
_computing_molecular_graphics 'Bruker SHELXTL'
_computing_publication_material 'Bruker SHELXTL and local programs'
_computing_structure_refinement 'Bruker SHELXTL'
_computing_structure_solution 'Bruker SHELXTL'
_diffrn_ambient_temperature 150(2)
_diffrn_detector_area_resol_mean 10.3968
_diffrn_measured_fraction_theta_full 0.984
_diffrn_measured_fraction_theta_max 0.984
_diffrn_measurement_device_type 'Oxford Diffraction Gemini A Ultra diffractometer'
_diffrn_measurement_method 'thick-slice \w scans'
_diffrn_radiation_monochromator none
_diffrn_radiation_source 'sealed tube with Enhance Ultra optics'
_diffrn_radiation_type CuK\a
_diffrn_radiation_wavelength 1.54178
_diffrn_reflns_av_R_equivalents 0.1127
_diffrn_reflns_av_sigmaI/netI 0.0974
_diffrn_reflns_limit_h_max 9
_diffrn_reflns_limit_h_min -9
_diffrn_reflns_limit_k_max 6
_diffrn_reflns_limit_k_min -6
_diffrn_reflns_limit_l_max 26
_diffrn_reflns_limit_l_min -25
_diffrn_reflns_number 10720
_diffrn_reflns_theta_full 67.16
_diffrn_reflns_theta_max 67.16
_diffrn_reflns_theta_min 1.98
_diffrn_standards_number 0
_exptl_absorpt_coefficient_mu 1.741
_exptl_absorpt_correction_T_max 0.998
_exptl_absorpt_correction_T_min 0.918
_exptl_absorpt_correction_type multi-scan
_exptl_absorpt_process_details
;
CrysAlis RED, Oxford Diffraction Ltd.,
Version 1.171.32.29 (release 10-06-2008 CrysAlis171 .NET)
(compiled Jun 10 2008,16:49:55)
Empirical absorption correction using spherical harmonics,
implemented in SCALE3 ABSPACK scaling algorithm.
;
_exptl_crystal_colour yellow
_exptl_crystal_density_diffrn 1.418
_exptl_crystal_density_method 'not measured'
_exptl_crystal_description needle
_exptl_crystal_F_000 464
_exptl_crystal_size_max 0.05
_exptl_crystal_size_mid 0.001
_exptl_crystal_size_min 0.001
_refine_diff_density_max 0.334
_refine_diff_density_min -0.319
_refine_diff_density_rms 0.061
_refine_ls_abs_structure_details 'Flack H D (1983), Acta Cryst. A39, 876-881'
_refine_ls_abs_structure_Flack 0.07(4)
_refine_ls_extinction_coef 0.0017(7)
_refine_ls_extinction_expression Fc^*^=kFc[1+0.001xFc^2^\l^3^/sin(2\q)]^-1/4^
_refine_ls_extinction_method SHELXL
_refine_ls_goodness_of_fit_ref 0.978
_refine_ls_hydrogen_treatment mixed
_refine_ls_matrix_type full
_refine_ls_number_parameters 310
_refine_ls_number_reflns 3529
_refine_ls_number_restraints 110
_refine_ls_restrained_S_all 0.964
_refine_ls_R_factor_all 0.0903
_refine_ls_R_factor_gt 0.0578
_refine_ls_shift/su_max 0.005
_refine_ls_shift/su_mean 0.000
_refine_ls_structure_factor_coef Fsqd
_refine_ls_weighting_details 'calc w=1/[\s^2^(Fo^2^)+(0.0779P)^2^+0.0000P] where P=(Fo^2^+2Fc^2^)/3'
_refine_ls_weighting_scheme calc
_refine_ls_wR_factor_gt 0.1278
_refine_ls_wR_factor_ref 0.1445
_reflns_number_gt 2567
_reflns_number_total 3529
_reflns_threshold_expression I>2\s(I)
_cod_data_source_file C0OB00466A.TXT
_cod_data_source_block ah145_compound_9b
_cod_original_sg_symbol_H-M 'P 21'
_cod_database_code 7151641

loop_
_symmetry_equiv_pos_as_xyz
'x, y, z'
'-x, y+1/2, -z'

loop_
_atom_site_label
_atom_site_type_symbol
_atom_site_fract_x
_atom_site_fract_y
_atom_site_fract_z
_atom_site_U_iso_or_equiv
_atom_site_adp_type
_atom_site_occupancy
_atom_site_symmetry_multiplicity
_atom_site_calc_flag
_atom_site_refinement_flags
_atom_site_disorder_assembly
_atom_site_disorder_group
O1' O 0.1991(4) 0.1971(6) 0.85956(13) 0.0298(8) Uani 1 1 d . . .
C1' C 0.3245(6) 0.3294(8) 0.89195(19) 0.0301(10) Uani 1 1 d . . .
H1' H 0.4296 0.2365 0.8967 0.036 Uiso 1 1 calc R . .
C2' C 0.2654(6) 0.3749(8) 0.95324(19) 0.0318(11) Uani 1 1 d . . .
H2'A H 0.2012 0.5219 0.9537 0.038 Uiso 1 1 calc R . .
H2'B H 0.3595 0.3815 0.9848 0.038 Uiso 1 1 calc R . .
C3' C 0.1560(6) 0.1628(9) 0.9611(2) 0.0360(12) Uani 1 1 d . . .
H3'A H 0.0711 0.1942 0.9897 0.043 Uiso 1 1 calc R . .
O3' O 0.2537(5) -0.0400(6) 0.97774(15) 0.0448(9) Uani 1 1 d D . .
H3' H 0.307(6) -0.005(11) 1.0107(15) 0.054 Uiso 1 1 d D . .
C4' C 0.0768(6) 0.1169(8) 0.89804(17) 0.0292(10) Uani 1 1 d . . .
H4' H 0.0640 -0.0558 0.8927 0.035 Uiso 1 1 calc R . .
C5' C -0.0885(7) 0.2292(9) 0.8805(2) 0.0415(13) Uani 1 1 d . . .
H5'A H -0.1276 0.1853 0.8389 0.050 Uiso 1 1 calc R . .
H5'B H -0.1709 0.1724 0.9071 0.050 Uiso 1 1 calc R . .
O5' O -0.0749(5) 0.4783(7) 0.88508(16) 0.0489(10) Uani 1 1 d D . .
H5' H -0.171(4) 0.537(10) 0.888(2) 0.059 Uiso 1 1 d D . .
N1 N 0.3510(4) 0.5459(7) 0.85628(15) 0.0260(8) Uani 1 1 d . . .
C2 C 0.5036(6) 0.6608(9) 0.87019(19) 0.0306(11) Uani 1 1 d . . .
O2 O 0.6024(4) 0.5813(6) 0.90990(13) 0.0369(8) Uani 1 1 d . . .
N3 N 0.5377(5) 0.8555(7) 0.83789(16) 0.0315(9) Uani 1 1 d . . .
C4 C 0.4223(6) 0.9107(8) 0.79537(19) 0.0288(10) Uani 1 1 d . . .
O4 O 0.4430(4) 1.1014(5) 0.75996(13) 0.0310(7) Uani 1 1 d . . .
C5 C 0.2724(6) 0.8000(8) 0.77821(18) 0.0256(10) Uani 1 1 d . . .
C6 C 0.2373(6) 0.6117(8) 0.81201(18) 0.0282(10) Uani 1 1 d . . .
H6 H 0.1356 0.5295 0.8045 0.034 Uiso 1 1 calc R . .
C7 C 0.1975(6) 0.9329(8) 0.72746(19) 0.0296(11) Uani 1 1 d . . .
H7 H 0.0942 0.9017 0.7052 0.036 Uiso 1 1 calc R . .
C8 C 0.3005(6) 1.1054(8) 0.71812(18) 0.0286(10) Uani 1 1 d . . .
C9 C 0.3043(6) 1.2929(9) 0.6729(2) 0.0328(11) Uani 1 1 d . . .
H9A H 0.2980 1.4460 0.6931 0.039 Uiso 1 1 calc R . .
H9B H 0.2053 1.2781 0.6437 0.039 Uiso 1 1 calc R . .
C10 C 0.4605(6) 1.2872(8) 0.6391(2) 0.0296(10) Uani 1 1 d . . .
H10A H 0.4604 1.4232 0.6118 0.036 Uiso 1 1 calc R . .
H10B H 0.5604 1.2976 0.6680 0.036 Uiso 1 1 calc R . .
C11 C 0.4659(5) 1.0616(8) 0.60302(18) 0.0286(11) Uani 1 1 d . . .
H11A H 0.4664 0.9268 0.6307 0.034 Uiso 1 1 calc R . .
H11B H 0.3643 1.0510 0.5749 0.034 Uiso 1 1 calc R . .
N12 N 0.6114(4) 1.0475(7) 0.56908(14) 0.0275(9) Uani 1 1 d . . .
C13 C 0.6198(7) 1.1578(9) 0.51536(19) 0.0353(12) Uani 1 1 d . . .
H13 H 0.5405 1.2649 0.4974 0.042 Uiso 1 1 calc R . .
C14 C 0.7616(6) 1.0879(9) 0.4920(2) 0.0361(11) Uani 1 1 d . . .
H14 H 0.7972 1.1345 0.4546 0.043 Uiso 1 1 calc R . .
C15 C 0.8454(6) 0.9339(9) 0.5334(2) 0.0356(12) Uani 1 1 d . . .
H15 H 0.9486 0.8593 0.5294 0.043 Uiso 1 1 calc R . .
C16 C 0.7491(6) 0.9110(8) 0.58134(19) 0.0280(10) Uani 1 1 d . A .
C17 C 0.7826(6) 0.7661(8) 0.6347(2) 0.0305(10) Uani 1 1 d DU . .
S18 S 0.8847(3) 0.5063(3) 0.62877(9) 0.0344(5) Uani 0.793(5) 1 d PDU A 1
C19 C 0.8849(10) 0.4539(13) 0.7051(3) 0.0301(15) Uani 0.793(5) 1 d PDU A 1
H19 H 0.9348 0.3210 0.7248 0.036 Uiso 0.793(5) 1 calc PR A 1
C20 C 0.8066(13) 0.6227(14) 0.7333(3) 0.0327(14) Uani 0.793(5) 1 d PDU A 1
H20 H 0.7906 0.6219 0.7747 0.039 Uiso 0.793(5) 1 calc PR A 1
C21 C 0.751(2) 0.803(3) 0.6923(5) 0.034(2) Uani 0.793(5) 1 d PDU A 1
H21 H 0.6956 0.9392 0.7045 0.040 Uiso 0.793(5) 1 calc PR A 1
S18X S 0.733(2) 0.827(3) 0.7046(5) 0.032(2) Uani 0.207(5) 1 d PDU A 2
C19X C 0.824(5) 0.568(5) 0.7316(12) 0.032(3) Uiso 0.207(5) 1 d PDU A 2
H19X H 0.8315 0.5227 0.7726 0.038 Uiso 0.207(5) 1 calc PR A 2
C20X C 0.881(5) 0.438(5) 0.6881(11) 0.033(3) Uiso 0.207(5) 1 d PDU A 2
H20X H 0.9285 0.2869 0.6936 0.039 Uiso 0.207(5) 1 calc PR A 2
C21X C 0.862(5) 0.561(5) 0.6323(13) 0.034(4) Uiso 0.207(5) 1 d PDU A 2
H21X H 0.9012 0.5025 0.5967 0.041 Uiso 0.207(5) 1 calc PR A 2

loop_
_atom_site_aniso_label
_atom_site_aniso_U_11
_atom_site_aniso_U_22
_atom_site_aniso_U_33
_atom_site_aniso_U_23
_atom_site_aniso_U_13
_atom_site_aniso_U_12
O1' 0.0318(18) 0.0311(19) 0.0274(16) -0.0036(13) 0.0072(14) -0.0006(15)
C1' 0.033(3) 0.027(3) 0.030(2) -0.0015(19) 0.0026(19) -0.001(2)
C2' 0.040(3) 0.026(3) 0.029(2) -0.0037(19) 0.006(2) 0.001(2)
C3' 0.037(3) 0.041(3) 0.030(2) 0.000(2) 0.001(2) -0.002(2)
O3' 0.062(2) 0.035(2) 0.0367(19) -0.0014(15) -0.0040(17) -0.0007(18)
C4' 0.039(3) 0.027(3) 0.021(2) -0.0007(18) 0.0038(19) -0.007(2)
C5' 0.034(3) 0.039(3) 0.051(3) -0.005(2) 0.007(2) -0.003(2)
O5' 0.041(2) 0.053(3) 0.054(2) 0.0085(18) 0.0104(18) 0.0054(19)
N1 0.0215(18) 0.032(2) 0.0250(18) -0.0039(15) 0.0017(14) 0.0046(16)
C2 0.030(3) 0.036(3) 0.026(2) -0.009(2) 0.005(2) 0.003(2)
O2 0.0272(18) 0.049(2) 0.0334(17) 0.0069(15) -0.0050(14) 0.0046(16)
N3 0.026(2) 0.038(3) 0.0297(19) -0.0030(17) 0.0011(16) -0.0024(19)
C4 0.028(2) 0.030(3) 0.030(2) -0.003(2) 0.0107(19) 0.004(2)
O4 0.0296(17) 0.0313(19) 0.0325(16) -0.0018(14) 0.0054(13) 0.0003(15)
C5 0.025(2) 0.028(3) 0.024(2) -0.0047(18) 0.0052(18) 0.003(2)
C6 0.025(2) 0.032(3) 0.028(2) -0.0055(19) 0.0070(18) 0.004(2)
C7 0.029(2) 0.033(3) 0.027(2) -0.0030(19) 0.0033(19) 0.008(2)
C8 0.025(2) 0.033(3) 0.028(2) -0.003(2) 0.0048(18) 0.006(2)
C9 0.036(3) 0.033(3) 0.031(2) -0.006(2) 0.011(2) 0.006(2)
C10 0.031(3) 0.030(3) 0.029(2) 0.0019(19) 0.0108(19) 0.000(2)
C11 0.024(2) 0.034(3) 0.028(2) -0.0022(19) 0.0068(18) 0.001(2)
N12 0.027(2) 0.033(2) 0.0241(17) 0.0011(16) 0.0068(15) 0.0005(18)
C13 0.046(3) 0.033(3) 0.028(2) 0.002(2) 0.010(2) 0.000(2)
C14 0.037(3) 0.035(3) 0.038(3) 0.000(2) 0.015(2) -0.002(2)
C15 0.030(3) 0.039(3) 0.039(3) 0.000(2) 0.011(2) 0.001(2)
C16 0.028(2) 0.028(3) 0.028(2) -0.0014(18) 0.0030(18) 0.004(2)
C17 0.023(2) 0.031(2) 0.037(2) -0.0006(18) 0.0027(19) 0.003(2)
S18 0.0317(11) 0.0296(12) 0.0422(9) -0.0017(8) 0.0051(7) 0.0073(8)
C19 0.024(3) 0.034(3) 0.031(3) 0.001(3) -0.004(3) 0.000(2)
C20 0.028(3) 0.033(3) 0.036(3) 0.001(2) -0.002(2) 0.003(3)
C21 0.028(4) 0.036(4) 0.038(4) 0.004(3) 0.004(4) 0.004(3)
S18X 0.027(4) 0.035(4) 0.034(4) 0.001(3) 0.003(3) 0.004(3)

loop_
_atom_type_symbol
_atom_type_description
_atom_type_scat_dispersion_real
_atom_type_scat_dispersion_imag
_atom_type_scat_source
C C 0.0181 0.0091 'International Tables Vol C Tables 4.2.6.8 and 6.1.1.4'
H H 0.0000 0.0000 'International Tables Vol C Tables 4.2.6.8 and 6.1.1.4'
N N 0.0311 0.0180 'International Tables Vol C Tables 4.2.6.8 and 6.1.1.4'
O O 0.0492 0.0322 'International Tables Vol C Tables 4.2.6.8 and 6.1.1.4'
S S 0.3331 0.5567 'International Tables Vol C Tables 4.2.6.8 and 6.1.1.4'

loop_
_geom_angle_atom_site_label_1
_geom_angle_atom_site_label_2
_geom_angle_atom_site_label_3
_geom_angle
_geom_angle_site_symmetry_1
_geom_angle_site_symmetry_3
_geom_angle_publ_flag
C1' O1' C4' 111.3(3) . . ?
O1' C1' H1' 109.4 . . ?
O1' C1' C2' 106.5(4) . . ?
O1' C1' N1 107.5(4) . . ?
H1' C1' C2' 109.4 . . ?
H1' C1' N1 109.4 . . ?
C2' C1' N1 114.4(4) . . ?
C1' C2' H2'A 111.4 . . ?
C1' C2' H2'B 111.4 . . ?
C1' C2' C3' 101.8(4) . . ?
H2'A C2' H2'B 109.3 . . ?
H2'A C2' C3' 111.4 . . ?
H2'B C2' C3' 111.4 . . ?
C2' C3' H3'A 111.9 . . ?
C2' C3' O3' 111.3(4) . . ?
C2' C3' C4' 103.3(4) . . ?
H3'A C3' O3' 111.9 . . ?
H3'A C3' C4' 111.9 . . ?
O3' C3' C4' 106.1(4) . . ?
C3' O3' H3' 105(4) . . ?
O1' C4' C3' 104.3(4) . . ?
O1' C4' H4' 108.2 . . ?
O1' C4' C5' 110.5(4) . . ?
C3' C4' H4' 108.2 . . ?
C3' C4' C5' 117.2(4) . . ?
H4' C4' C5' 108.2 . . ?
C4' C5' H5'A 109.6 . . ?
C4' C5' H5'B 109.6 . . ?
C4' C5' O5' 110.3(4) . . ?
H5'A C5' H5'B 108.1 . . ?
H5'A C5' O5' 109.6 . . ?
H5'B C5' O5' 109.6 . . ?
C5' O5' H5' 109(4) . . ?
C1' N1 C2 115.7(4) . . ?
C1' N1 C6 120.2(4) . . ?
C2 N1 C6 124.0(4) . . ?
N1 C2 O2 119.1(4) . . ?
N1 C2 N3 118.6(4) . . ?
O2 C2 N3 122.3(4) . . ?
C2 N3 C4 114.6(4) . . ?
N3 C4 O4 119.8(4) . . ?
N3 C4 C5 129.5(4) . . ?
O4 C4 C5 110.7(4) . . ?
C4 O4 C8 105.1(3) . . ?
C4 C5 C6 115.4(4) . . ?
C4 C5 C7 105.5(4) . . ?
C6 C5 C7 139.1(4) . . ?
N1 C6 C5 117.9(4) . . ?
N1 C6 H6 121.0 . . ?
C5 C6 H6 121.0 . . ?
C5 C7 H7 126.5 . . ?
C5 C7 C8 107.0(4) . . ?
H7 C7 C8 126.5 . . ?
O4 C8 C7 111.7(4) . . ?
O4 C8 C9 113.5(4) . . ?
C7 C8 C9 134.8(4) . . ?
C8 C9 H9A 108.9 . . ?
C8 C9 H9B 108.9 . . ?
C8 C9 C10 113.2(4) . . ?
H9A C9 H9B 107.7 . . ?
H9A C9 C10 108.9 . . ?
H9B C9 C10 108.9 . . ?
C9 C10 H10A 109.6 . . ?
C9 C10 H10B 109.6 . . ?
C9 C10 C11 110.2(4) . . ?
H10A C10 H10B 108.1 . . ?
H10A C10 C11 109.6 . . ?
H10B C10 C11 109.6 . . ?
C10 C11 H11A 109.1 . . ?
C10 C11 H11B 109.1 . . ?
C10 C11 N12 112.7(4) . . ?
H11A C11 H11B 107.8 . . ?
H11A C11 N12 109.1 . . ?
H11B C11 N12 109.1 . . ?
C11 N12 C13 122.8(4) . . ?
C11 N12 C16 127.4(4) . . ?
C13 N12 C16 109.5(3) . . ?
N12 C13 H13 125.8 . . ?
N12 C13 C14 108.4(4) . . ?
H13 C13 C14 125.8 . . ?
C13 C14 H14 126.3 . . ?
C13 C14 C15 107.5(4) . . ?
H14 C14 C15 126.3 . . ?
C14 C15 H15 126.3 . . ?
C14 C15 C16 107.4(4) . . ?
H15 C15 C16 126.3 . . ?
N12 C16 C15 107.2(4) . . ?
N12 C16 C17 125.1(4) . . ?
C15 C16 C17 127.7(4) . . ?
C16 C17 S18 118.9(3) . . ?
C16 C17 C21 130.8(7) . . ?
C16 C17 S18X 126.9(6) . . ?
C16 C17 C21X 121.2(12) . . ?
S18 C17 C21 110.2(7) . . ?
S18X C17 C21X 111.9(11) . . ?
C17 S18 C19 91.7(3) . . ?
S18 C19 H19 123.8 . . ?
S18 C19 C20 112.4(6) . . ?
H19 C19 C20 123.8 . . ?
C19 C20 H20 124.7 . . ?
C19 C20 C21 110.7(8) . . ?
H20 C20 C21 124.7 . . ?
C17 C21 C20 114.9(10) . . ?
C17 C21 H21 122.5 . . ?
C20 C21 H21 122.5 . . ?
C17 S18X C19X 91.0(10) . . ?
S18X C19X H19X 123.7 . . ?
S18X C19X C20X 112.5(19) . . ?
H19X C19X C20X 123.7 . . ?
C19X C20X H20X 124.9 . . ?
C19X C20X C21X 110(2) . . ?
H20X C20X C21X 124.9 . . ?
C17 C21X C20X 114.2(18) . . ?
C17 C21X H21X 122.9 . . ?
C20X C21X H21X 122.9 . . ?

loop_
_geom_bond_atom_site_label_1
_geom_bond_atom_site_label_2
_geom_bond_distance
_geom_bond_site_symmetry_2
_geom_bond_publ_flag
O1' C1' 1.412(6) . ?
O1' C4' 1.447(5) . ?
C1' H1' 1.000 . ?
C1' C2' 1.519(6) . ?
C1' N1 1.502(6) . ?
C2' H2'A 0.990 . ?
C2' H2'B 0.990 . ?
C2' C3' 1.522(7) . ?
C3' H3'A 1.000 . ?
C3' O3' 1.435(6) . ?
C3' C4' 1.519(6) . ?
O3' H3' 0.84(2) . ?
C4' H4' 1.000 . ?
C4' C5' 1.504(7) . ?
C5' H5'A 0.990 . ?
C5' H5'B 0.990 . ?
C5' O5' 1.433(7) . ?
O5' H5' 0.86(2) . ?
N1 C2 1.408(6) . ?
N1 C6 1.343(6) . ?
C2 O2 1.227(6) . ?
C2 N3 1.371(6) . ?
N3 C4 1.309(6) . ?
C4 O4 1.369(5) . ?
C4 C5 1.391(6) . ?
O4 C8 1.417(5) . ?
C5 C6 1.363(6) . ?
C5 C7 1.453(6) . ?
C6 H6 0.950 . ?
C7 H7 0.950 . ?
C7 C8 1.322(7) . ?
C8 C9 1.478(6) . ?
C9 H9A 0.990 . ?
C9 H9B 0.990 . ?
C9 C10 1.534(6) . ?
C10 H10A 0.990 . ?
C10 H10B 0.990 . ?
C10 C11 1.527(6) . ?
C11 H11A 0.990 . ?
C11 H11B 0.990 . ?
C11 N12 1.464(5) . ?
N12 C13 1.367(6) . ?
N12 C16 1.368(6) . ?
C13 H13 0.950 . ?
C13 C14 1.366(7) . ?
C14 H14 0.950 . ?
C14 C15 1.408(7) . ?
C15 H15 0.950 . ?
C15 C16 1.391(6) . ?
C16 C17 1.460(6) . ?
C17 S18 1.712(5) . ?
C17 C21 1.358(12) . ?
C17 S18X 1.690(10) . ?
C17 C21X 1.34(2) . ?
S18 C19 1.738(6) . ?
C19 H19 0.950 . ?
C19 C20 1.345(8) . ?
C20 H20 0.950 . ?
C20 C21 1.427(16) . ?
C21 H21 0.950 . ?
S18X C19X 1.739(18) . ?
C19X H19X 0.950 . ?
C19X C20X 1.342(18) . ?
C20X H20X 0.950 . ?
C20X C21X 1.43(2) . ?
C21X H21X 0.950 . ?

loop_
_geom_hbond_atom_site_label_D
_geom_hbond_atom_site_label_H
_geom_hbond_atom_site_label_A
_geom_hbond_distance_DH
_geom_hbond_distance_HA
_geom_hbond_distance_DA
_geom_hbond_angle_DHA
_geom_hbond_site_symmetry_A
O3' H3' O2 0.84(2) 1.93(2) 2.763(4) 172(6) 2_647
O5' H5' O2 0.86(2) 1.96(3) 2.784(5) 161(6) 1_455

loop_
_geom_torsion_atom_site_label_1
_geom_torsion_atom_site_label_2
_geom_torsion_atom_site_label_3
_geom_torsion_atom_site_label_4
_geom_torsion
_geom_torsion_site_symmetry_1
_geom_torsion_site_symmetry_2
_geom_torsion_site_symmetry_3
_geom_torsion_site_symmetry_4
_geom_torsion_publ_flag
C4' O1' C1' C2' -10.3(5) . . . . ?
C4' O1' C1' N1 -133.3(3) . . . . ?
O1' C1' C2' C3' 28.6(5) . . . . ?
N1 C1' C2' C3' 147.2(4) . . . . ?
C1' C2' C3' O3' 78.0(5) . . . . ?
C1' C2' C3' C4' -35.4(5) . . . . ?
C1' O1' C4' C3' -12.6(5) . . . . ?
C1' O1' C4' C5' 114.2(4) . . . . ?
C2' C3' C4' O1' 30.0(5) . . . . ?
C2' C3' C4' C5' -92.5(5) . . . . ?
O3' C3' C4' O1' -87.0(4) . . . . ?
O3' C3' C4' C5' 150.4(4) . . . . ?
O1' C4' C5' O5' -59.4(5) . . . . ?
C3' C4' C5' O5' 59.8(5) . . . . ?
O1' C1' N1 C2 -160.0(3) . . . . ?
O1' C1' N1 C6 16.3(5) . . . . ?
C2' C1' N1 C2 81.9(5) . . . . ?
C2' C1' N1 C6 -101.7(5) . . . . ?
C1' N1 C2 O2 -0.8(6) . . . . ?
C1' N1 C2 N3 177.9(3) . . . . ?
C6 N1 C2 O2 -176.9(4) . . . . ?
C6 N1 C2 N3 1.8(6) . . . . ?
N1 C2 N3 C4 -1.7(6) . . . . ?
O2 C2 N3 C4 177.0(4) . . . . ?
C2 N3 C4 O4 -179.7(4) . . . . ?
C2 N3 C4 C5 -0.6(6) . . . . ?
N3 C4 O4 C8 178.0(4) . . . . ?
C5 C4 O4 C8 -1.3(4) . . . . ?
N3 C4 C5 C6 2.8(7) . . . . ?
N3 C4 C5 C7 -178.2(4) . . . . ?
O4 C4 C5 C6 -178.0(3) . . . . ?
O4 C4 C5 C7 1.0(5) . . . . ?
C1' N1 C6 C5 -175.5(4) . . . . ?
C2 N1 C6 C5 0.5(6) . . . . ?
C4 C5 C6 N1 -2.6(6) . . . . ?
C7 C5 C6 N1 178.9(5) . . . . ?
C4 C5 C7 C8 -0.3(5) . . . . ?
C6 C5 C7 C8 178.3(5) . . . . ?
C5 C7 C8 O4 -0.5(5) . . . . ?
C5 C7 C8 C9 176.3(5) . . . . ?
C4 O4 C8 C7 1.1(4) . . . . ?
C4 O4 C8 C9 -176.4(3) . . . . ?
O4 C8 C9 C10 54.7(5) . . . . ?
C7 C8 C9 C10 -122.1(6) . . . . ?
C8 C9 C10 C11 63.6(5) . . . . ?
C9 C10 C11 N12 179.3(4) . . . . ?
C10 C11 N12 C13 -80.6(5) . . . . ?
C10 C11 N12 C16 106.3(5) . . . . ?
C11 N12 C13 C14 -172.7(4) . . . . ?
C16 N12 C13 C14 1.5(5) . . . . ?
N12 C13 C14 C15 -1.5(6) . . . . ?
C13 C14 C15 C16 1.0(6) . . . . ?
C11 N12 C16 C15 173.0(4) . . . . ?
C11 N12 C16 C17 -5.7(7) . . . . ?
C13 N12 C16 C15 -0.9(5) . . . . ?
C13 N12 C16 C17 -179.6(5) . . . . ?
C14 C15 C16 N12 -0.1(5) . . . . ?
C14 C15 C16 C17 178.6(5) . . . . ?
N12 C16 C17 S18 145.8(4) . . . . ?
N12 C16 C17 C21 -36.6(13) . . . . ?
N12 C16 C17 S18X -35.0(10) . . . . ?
N12 C16 C17 C21X 146(2) . . . . ?
C15 C16 C17 S18 -32.6(7) . . . . ?
C15 C16 C17 C21 145.0(12) . . . . ?
C15 C16 C17 S18X 146.6(9) . . . . ?
C15 C16 C17 C21X -33(3) . . . . ?
C16 C17 S18 C19 177.3(5) . . . . ?
C21 C17 S18 C19 -0.7(9) . . . . ?
C17 S18 C19 C20 1.8(8) . . . . ?
S18 C19 C20 C21 -2.3(14) . . . . ?
C16 C17 C21 C20 -178.2(9) . . . . ?
S18 C17 C21 C20 -0.5(17) . . . . ?
C19 C20 C21 C17 1.8(19) . . . . ?
C16 C17 S18X C19X -179.0(17) . . . . ?
C21X C17 S18X C19X 0(3) . . . . ?
C17 S18X C19X C20X -3(4) . . . . ?
S18X C19X C20X C21X 4(5) . . . . ?
C16 C17 C21X C20X -179(3) . . . . ?
S18X C17 C21X C20X 2(4) . . . . ?
C19X C20X C21X C17 -4(6) . . . . ?
